data_1513148
loop_
_publ_author_name
'Das, Paramita'
'Ray, Suman'
'Mukhopadhyay, Chhanda'

_publ_section_title
;
 Exploitation of Dual Character of CN Moiety in the Synthesis of Uniquely
 Decorated 3H-Pyrroles: A Rare Observation.
;
_journal_issue 22
_journal_name_full 'Organic letters'
_journal_page_first 5622
_journal_page_last 5625
_journal_paper_doi 10.1021/ol402950a
_journal_volume 15
_journal_year 2013
_chemical_formula_sum 'C18 H14 Cl N3 S'
_chemical_formula_weight 339.84
_chemical_name_systematic
; 
 ? 
;
_space_group_IT_number 2
_symmetry_space_group_name_Hall '-P 1'
_symmetry_space_group_name_H-M 'P -1'
_atom_sites_solution_hydrogens geom
_atom_sites_solution_primary direct
_atom_sites_solution_secondary difmap
_audit_creation_method SHELXL-97
_cell_angle_alpha 109.270(5)
_cell_angle_beta 103.328(5)
_cell_angle_gamma 106.930(4)
_cell_formula_units_Z 4
_cell_length_a 10.3005(11)
_cell_length_b 13.8761(15)
_cell_length_c 14.074(3)
_cell_measurement_temperature 296(2)
_cell_volume 1693.6(5)
_computing_structure_refinement 'SHELXL-97 (Sheldrick, 2008)'
_computing_structure_solution 'SHELXS-97 (Sheldrick, 2008)'
_diffrn_ambient_temperature 296(2)
_diffrn_measured_fraction_theta_full 0.957
_diffrn_measured_fraction_theta_max 0.957
_diffrn_radiation_monochromator graphite
_diffrn_radiation_source 'fine-focus sealed tube'
_diffrn_radiation_type MoK\a
_diffrn_radiation_wavelength 0.71073
_diffrn_reflns_av_R_equivalents 0.0288
_diffrn_reflns_av_sigmaI/netI 0.0338
_diffrn_reflns_limit_h_max 12
_diffrn_reflns_limit_h_min -12
_diffrn_reflns_limit_k_max 17
_diffrn_reflns_limit_k_min -17
_diffrn_reflns_limit_l_max 17
_diffrn_reflns_limit_l_min -17
_diffrn_reflns_number 20312
_diffrn_reflns_theta_full 26.65
_diffrn_reflns_theta_max 26.65
_diffrn_reflns_theta_min 1.64
_exptl_absorpt_coefficient_mu 0.351
_exptl_absorpt_correction_T_max 0.932
_exptl_absorpt_correction_T_min 0.869
_exptl_absorpt_correction_type empirical
_exptl_crystal_density_diffrn 1.333
_exptl_crystal_density_method 'not measured'
_exptl_crystal_F_000 704
_exptl_crystal_size_max 0.4
_exptl_crystal_size_mid 0.3
_exptl_crystal_size_min 0.2
_refine_diff_density_max 0.407
_refine_diff_density_min -0.393
_refine_diff_density_rms 0.045
_refine_ls_extinction_coef 0.50(14)
_refine_ls_extinction_expression Fc^*^=kFc[1+0.001xFc^2^\l^3^/sin(2\q)]^-1/4^
_refine_ls_extinction_method SHELXL
_refine_ls_goodness_of_fit_ref 0.898
_refine_ls_hydrogen_treatment mixed
_refine_ls_matrix_type full
_refine_ls_number_parameters 430
_refine_ls_number_reflns 6824
_refine_ls_number_restraints 0
_refine_ls_restrained_S_all 0.898
_refine_ls_R_factor_all 0.0676
_refine_ls_R_factor_gt 0.0448
_refine_ls_shift/su_max 0.001
_refine_ls_shift/su_mean 0.001
_refine_ls_structure_factor_coef Fsqd
_refine_ls_weighting_details 'calc w=1/[\s^2^(Fo^2^)+(0.1064P)^2^+0.4855P] where P=(Fo^2^+2Fc^2^)/3'
_refine_ls_weighting_scheme calc
_refine_ls_wR_factor_gt 0.1347
_refine_ls_wR_factor_ref 0.1594
_reflns_number_gt 4844
_reflns_number_total 6824
_reflns_threshold_expression >2sigma(I)
_cod_data_source_file ol402950a_si_004.cif
_cod_data_source_block a
_cod_original_cell_volume 1693.6(4)
_cod_database_code 1513148

loop_
_symmetry_equiv_pos_as_xyz
'x, y, z'
'-x, -y, -z'

loop_
_atom_site_label
_atom_site_type_symbol
_atom_site_fract_x
_atom_site_fract_y
_atom_site_fract_z
_atom_site_U_iso_or_equiv
_atom_site_adp_type
_atom_site_occupancy
_atom_site_symmetry_multiplicity
_atom_site_calc_flag
_atom_site_refinement_flags
Cl5 Cl 1.02390(13) 1.35929(10) 0.92926(7) 0.1115(4) Uani 1 1 d .
S5 S -0.19607(7) 0.22055(5) 0.09446(5) 0.0558(2) Uani 1 1 d .
S1 S 0.74042(10) 1.19242(6) 0.50050(5) 0.0707(3) Uani 1 1 d .
Cl4 Cl -0.26563(11) 0.60515(7) 0.25328(8) 0.0925(3) Uani 1 1 d .
N1 N 0.8523(2) 1.03547(15) 0.43960(14) 0.0425(4) Uani 1 1 d .
N2 N 0.9195(2) 0.89730(18) 0.34927(18) 0.0500(5) Uani 1 1 d .
H42 H 0.994(3) 0.910(2) 0.412(3) 0.075 Uiso 1 1 d .
H43 H 0.904(3) 0.850(3) 0.288(3) 0.075 Uiso 1 1 d .
N3 N 0.4902(2) 1.0810(2) 0.19528(19) 0.0643(6) Uani 1 1 d .
N4 N 0.00404(19) 0.13829(14) 0.07817(13) 0.0385(4) Uani 1 1 d .
N5 N 0.2022(2) 0.08890(17) 0.09301(16) 0.0437(4) Uani 1 1 d .
H40 H 0.292(3) 0.107(2) 0.128(2) 0.066 Uiso 1 1 d .
H41 H 0.145(3) 0.020(3) 0.040(2) 0.066 Uiso 1 1 d .
N6 N 0.1657(3) 0.52250(19) 0.3277(2) 0.0718(7) Uani 1 1 d .
C1 C 0.8480(4) 1.1430(3) 0.8078(3) 0.0707(8) Uani 1 1 d .
H1 H 0.8703 1.1339 0.8714 0.085 Uiso 1 1 calc R
C2 C 0.7542(4) 1.0543(3) 0.7122(3) 0.0728(8) Uani 1 1 d .
H2 H 0.7138 0.9844 0.7111 0.087 Uiso 1 1 calc R
C3 C 0.7187(3) 1.0667(2) 0.6182(2) 0.0599(7) Uani 1 1 d .
H3 H 0.6521 1.0063 0.5543 0.072 Uiso 1 1 calc R
C4 C 0.7830(3) 1.1702(2) 0.61895(19) 0.0492(6) Uani 1 1 d .
C5 C 0.7523(3) 1.07927(19) 0.40708(18) 0.0439(5) Uani 1 1 d .
C6 C 0.6773(2) 1.03010(18) 0.29994(17) 0.0410(5) Uani 1 1 d .
C7 C 0.7294(2) 0.94163(18) 0.24738(16) 0.0390(5) Uani 1 1 d .
C8 C 0.6104(2) 0.82428(18) 0.19134(17) 0.0411(5) Uani 1 1 d .
C9 C 0.5108(3) 0.7916(2) 0.2385(2) 0.0562(6) Uani 1 1 d .
H9 H 0.5148 0.8424 0.3030 0.067 Uiso 1 1 calc R
C10 C 0.4053(3) 0.6831(3) 0.1896(3) 0.0712(8) Uani 1 1 d .
H10 H 0.3392 0.6612 0.2213 0.085 Uiso 1 1 calc R
C11 C 0.3998(3) 0.6086(3) 0.0940(3) 0.0793(9) Uani 1 1 d .
H11 H 0.3293 0.5362 0.0609 0.095 Uiso 1 1 calc R
C12 C 0.9087(3) 1.2456(3) 0.8084(2) 0.0626(7) Uani 1 1 d .
C13 C 0.8785(3) 1.2603(2) 0.71436(19) 0.0535(6) Uani 1 1 d .
H13 H 0.9218 1.3298 0.7155 0.064 Uiso 1 1 calc R
C14 C 0.8405(2) 0.95714(18) 0.35019(17) 0.0382(5) Uani 1 1 d .
C15 C 0.6000(3) 0.7464(2) 0.0951(2) 0.0628(7) Uani 1 1 d .
H15 H 0.6650 0.7668 0.0620 0.075 Uiso 1 1 calc R
C16 C 0.4964(4) 0.6401(3) 0.0476(3) 0.0801(9) Uani 1 1 d .
H16 H 0.4920 0.5891 -0.0168 0.096 Uiso 1 1 calc R
C17 C 0.8090(3) 0.9738(2) 0.1754(2) 0.0559(6) Uani 1 1 d .
H17A H 0.7399 0.9673 0.1123 0.084 Uiso 1 1 calc R
H17B H 0.8569 0.9250 0.1541 0.084 Uiso 1 1 calc R
H17C H 0.8799 1.0493 0.2148 0.084 Uiso 1 1 calc R
C18 C 0.5726(2) 1.0577(2) 0.24246(19) 0.0454(5) Uani 1 1 d .
C19 C 0.3875(6) 0.2765(4) 0.5204(3) 0.1044(15) Uani 1 1 d .
H19 H 0.4198 0.2769 0.5880 0.125 Uiso 1 1 calc R
C20 C 0.4813(5) 0.3309(5) 0.4853(3) 0.1213(17) Uani 1 1 d .
H20 H 0.5793 0.3685 0.5289 0.146 Uiso 1 1 calc R
C21 C 0.4352(3) 0.3324(3) 0.3846(3) 0.0852(10) Uani 1 1 d .
H21 H 0.5022 0.3701 0.3613 0.102 Uiso 1 1 calc R
C22 C 0.2915(2) 0.27817(18) 0.32061(17) 0.0425(5) Uani 1 1 d .
C23 C 0.2314(2) 0.27953(17) 0.21104(16) 0.0385(5) Uani 1 1 d .
C24 C 0.1095(2) 0.32084(17) 0.20768(17) 0.0396(5) Uani 1 1 d .
C25 C -0.0155(2) 0.23510(17) 0.13293(16) 0.0388(5) Uani 1 1 d .
C26 C -0.1918(2) 0.33097(19) 0.20637(19) 0.0448(5) Uani 1 1 d .
C27 C -0.1697(3) 0.3283(2) 0.3057(2) 0.0542(6) Uani 1 1 d .
H27 H -0.1527 0.2695 0.3159 0.065 Uiso 1 1 calc R
C28 C -0.1727(3) 0.4127(2) 0.3901(2) 0.0619(7) Uani 1 1 d .
H28 H -0.1556 0.4114 0.4574 0.074 Uiso 1 1 calc R
C29 C -0.2007(3) 0.4985(2) 0.3752(2) 0.0606(7) Uani 1 1 d .
H29 H -0.2034 0.5553 0.4319 0.073 Uiso 1 1 calc R
C30 C -0.2249(3) 0.4995(2) 0.2754(2) 0.0552(6) Uani 1 1 d .
C31 C -0.2189(3) 0.4175(2) 0.1905(2) 0.0501(6) Uani 1 1 d .
H31 H -0.2328 0.4204 0.1240 0.060 Uiso 1 1 calc R
C32 C 0.1429(2) 0.16138(17) 0.12228(16) 0.0364(5) Uani 1 1 d .
C33 C 0.1354(3) 0.43127(19) 0.27324(19) 0.0478(5) Uani 1 1 d .
C34 C 0.2461(5) 0.2212(3) 0.4571(3) 0.0980(12) Uani 1 1 d .
H34 H 0.1805 0.1816 0.4800 0.118 Uiso 1 1 calc R
C35 C 0.1986(4) 0.2232(3) 0.3589(2) 0.0736(9) Uani 1 1 d .
H35 H 0.1000 0.1860 0.3168 0.088 Uiso 1 1 calc R
C36 C 0.3467(3) 0.3438(2) 0.1774(2) 0.0630(7) Uani 1 1 d .
H36A H 0.3004 0.3417 0.1088 0.095 Uiso 1 1 calc R
H36B H 0.4156 0.3102 0.1717 0.095 Uiso 1 1 calc R
H36C H 0.3963 0.4198 0.2305 0.095 Uiso 1 1 calc R

loop_
_atom_site_aniso_label
_atom_site_aniso_U_11
_atom_site_aniso_U_22
_atom_site_aniso_U_33
_atom_site_aniso_U_23
_atom_site_aniso_U_13
_atom_site_aniso_U_12
Cl5 0.1202(8) 0.1143(8) 0.0475(5) 0.0129(5) 0.0089(5) 0.0188(6)
S5 0.0454(3) 0.0540(4) 0.0481(4) 0.0019(3) 0.0022(3) 0.0278(3)
S1 0.1161(6) 0.0721(5) 0.0443(4) 0.0221(4) 0.0246(4) 0.0714(5)
Cl4 0.1178(7) 0.0706(5) 0.1224(8) 0.0471(5) 0.0545(6) 0.0662(5)
N1 0.0487(11) 0.0436(10) 0.0342(10) 0.0120(8) 0.0093(8) 0.0267(9)
N2 0.0514(12) 0.0559(13) 0.0381(11) 0.0095(10) 0.0085(10) 0.0337(10)
N3 0.0513(12) 0.0834(17) 0.0719(15) 0.0431(14) 0.0165(11) 0.0379(12)
N4 0.0401(10) 0.0350(10) 0.0314(9) 0.0065(8) 0.0064(8) 0.0172(8)
N5 0.0403(10) 0.0429(11) 0.0374(10) 0.0057(9) 0.0073(8) 0.0210(9)
N6 0.0664(15) 0.0369(13) 0.0788(17) 0.0007(12) 0.0047(13) 0.0211(11)
C1 0.093(2) 0.088(2) 0.0596(18) 0.0441(18) 0.0438(17) 0.0483(19)
C2 0.094(2) 0.0676(19) 0.085(2) 0.0435(19) 0.059(2) 0.0375(18)
C3 0.0616(16) 0.0560(16) 0.0588(16) 0.0151(13) 0.0277(13) 0.0253(13)
C4 0.0607(14) 0.0572(15) 0.0435(13) 0.0198(12) 0.0249(12) 0.0388(13)
C5 0.0524(13) 0.0441(13) 0.0406(12) 0.0180(11) 0.0144(10) 0.0284(11)
C6 0.0431(12) 0.0421(12) 0.0410(12) 0.0188(10) 0.0124(10) 0.0223(10)
C7 0.0393(11) 0.0441(12) 0.0323(11) 0.0146(10) 0.0111(9) 0.0185(10)
C8 0.0391(11) 0.0427(12) 0.0360(11) 0.0151(10) 0.0063(9) 0.0169(10)
C9 0.0517(14) 0.0544(15) 0.0655(17) 0.0260(13) 0.0247(13) 0.0219(12)
C10 0.0457(15) 0.072(2) 0.098(2) 0.047(2) 0.0227(15) 0.0180(14)
C11 0.0639(19) 0.0490(17) 0.081(2) 0.0175(17) -0.0103(17) 0.0051(14)
C12 0.0712(17) 0.0771(19) 0.0433(14) 0.0218(14) 0.0234(13) 0.0372(16)
C13 0.0684(16) 0.0510(15) 0.0480(14) 0.0189(12) 0.0246(13) 0.0329(13)
C14 0.0372(11) 0.0400(12) 0.0348(11) 0.0137(10) 0.0102(9) 0.0169(9)
C15 0.0722(18) 0.0538(16) 0.0439(15) 0.0088(13) 0.0171(13) 0.0174(14)
C16 0.096(2) 0.0509(18) 0.0548(18) 0.0041(15) 0.0093(17) 0.0130(17)
C17 0.0552(15) 0.0653(16) 0.0475(14) 0.0267(13) 0.0225(12) 0.0186(13)
C18 0.0416(12) 0.0493(13) 0.0455(13) 0.0214(11) 0.0126(10) 0.0193(11)
C19 0.154(4) 0.128(3) 0.0427(18) 0.029(2) 0.014(2) 0.098(3)
C20 0.078(3) 0.184(5) 0.063(2) 0.025(3) -0.015(2) 0.064(3)
C21 0.0456(16) 0.117(3) 0.0616(19) 0.0218(19) -0.0001(14) 0.0248(17)
C22 0.0396(11) 0.0406(12) 0.0345(11) 0.0049(10) 0.0045(9) 0.0188(10)
C23 0.0379(11) 0.0346(11) 0.0356(11) 0.0086(9) 0.0115(9) 0.0132(9)
C24 0.0456(12) 0.0354(11) 0.0339(11) 0.0102(9) 0.0100(9) 0.0195(10)
C25 0.0447(12) 0.0380(12) 0.0325(11) 0.0112(9) 0.0103(9) 0.0224(10)
C26 0.0390(12) 0.0425(12) 0.0480(13) 0.0127(11) 0.0131(10) 0.0193(10)
C27 0.0575(15) 0.0495(14) 0.0584(15) 0.0239(12) 0.0202(12) 0.0248(12)
C28 0.0684(17) 0.0660(18) 0.0512(15) 0.0217(14) 0.0281(14) 0.0255(14)
C29 0.0614(16) 0.0518(15) 0.0629(17) 0.0117(13) 0.0303(14) 0.0238(13)
C30 0.0541(14) 0.0454(14) 0.0693(17) 0.0200(13) 0.0258(13) 0.0266(12)
C31 0.0486(13) 0.0544(15) 0.0547(15) 0.0240(12) 0.0195(11) 0.0287(12)
C32 0.0422(11) 0.0375(11) 0.0285(10) 0.0117(9) 0.0118(9) 0.0181(9)
C33 0.0461(13) 0.0386(14) 0.0476(13) 0.0110(11) 0.0077(11) 0.0180(10)
C34 0.144(4) 0.092(3) 0.0512(19) 0.0377(19) 0.023(2) 0.039(3)
C35 0.0747(19) 0.073(2) 0.0445(15) 0.0265(15) 0.0033(14) 0.0035(15)
C36 0.0612(16) 0.0541(16) 0.0668(18) 0.0211(14) 0.0325(14) 0.0120(13)

loop_
_atom_type_symbol
_atom_type_description
_atom_type_scat_dispersion_real
_atom_type_scat_dispersion_imag
_atom_type_scat_source
C C 0.0033 0.0016 'International Tables Vol C Tables 4.2.6.8 and 6.1.1.4'
H H 0.0000 0.0000 'International Tables Vol C Tables 4.2.6.8 and 6.1.1.4'
N N 0.0061 0.0033 'International Tables Vol C Tables 4.2.6.8 and 6.1.1.4'
S S 0.1246 0.1234 'International Tables Vol C Tables 4.2.6.8 and 6.1.1.4'
Cl Cl 0.1484 0.1585 'International Tables Vol C Tables 4.2.6.8 and 6.1.1.4'

loop_
_geom_angle_atom_site_label_1
_geom_angle_atom_site_label_2
_geom_angle_atom_site_label_3
_geom_angle
C25 S5 C26 102.06(10)
C5 S1 C4 101.72(10)
C14 N1 C5 105.33(17)
C14 N2 H42 123.4(18)
C14 N2 H43 115(2)
H42 N2 H43 122(3)
C32 N4 C25 105.74(17)
C32 N5 H40 119.0(19)
C32 N5 H41 119.2(18)
H40 N5 H41 122(3)
C2 C1 C12 119.0(3)
C2 C1 H1 120.5
C12 C1 H1 120.5
C1 C2 C3 121.1(3)
C1 C2 H2 119.4
C3 C2 H2 119.4
C2 C3 C4 119.5(3)
C2 C3 H3 120.2
C4 C3 H3 120.2
C13 C4 C3 120.1(2)
C13 C4 S1 118.02(19)
C3 C4 S1 121.9(2)
C6 C5 N1 113.84(19)
C6 C5 S1 125.47(16)
N1 C5 S1 120.59(16)
C5 C6 C18 127.2(2)
C5 C6 C7 108.38(17)
C18 C6 C7 124.3(2)
C6 C7 C8 113.23(17)
C6 C7 C14 97.69(16)
C8 C7 C14 110.73(16)
C6 C7 C17 110.75(18)
C8 C7 C17 113.92(18)
C14 C7 C17 109.33(18)
C15 C8 C9 118.0(2)
C15 C8 C7 121.9(2)
C9 C8 C7 120.1(2)
C10 C9 C8 120.2(3)
C10 C9 H9 119.9
C8 C9 H9 119.9
C11 C10 C9 119.5(3)
C11 C10 H10 120.3
C9 C10 H10 120.3
C16 C11 C10 120.5(3)
C16 C11 H11 119.8
C10 C11 H11 119.8
C1 C12 C13 121.3(3)
C1 C12 Cl5 119.5(2)
C13 C12 Cl5 119.1(2)
C4 C13 C12 118.9(2)
C4 C13 H13 120.6
C12 C13 H13 120.6
N1 C14 N2 122.58(19)
N1 C14 C7 114.75(17)
N2 C14 C7 122.67(19)
C16 C15 C8 121.4(3)
C16 C15 H15 119.3
C8 C15 H15 119.3
C11 C16 C15 120.4(3)
C11 C16 H16 119.8
C15 C16 H16 119.8
C7 C17 H17A 109.5
C7 C17 H17B 109.5
H17A C17 H17B 109.5
C7 C17 H17C 109.5
H17A C17 H17C 109.5
H17B C17 H17C 109.5
N3 C18 C6 178.6(3)
C20 C19 C34 119.4(3)
C20 C19 H19 120.3
C34 C19 H19 120.3
C19 C20 C21 121.4(4)
C19 C20 H20 119.3
C21 C20 H20 119.3
C22 C21 C20 119.6(4)
C22 C21 H21 120.2
C20 C21 H21 120.2
C21 C22 C35 117.4(2)
C21 C22 C23 122.8(2)
C35 C22 C23 119.8(2)
C24 C23 C32 98.51(16)
C24 C23 C22 110.31(17)
C32 C23 C22 111.05(17)
C24 C23 C36 111.35(19)
C32 C23 C36 109.86(18)
C22 C23 C36 114.62(19)
C25 C24 C33 130.3(2)
C25 C24 C23 107.68(17)
C33 C24 C23 121.97(19)
C24 C25 N4 113.66(18)
C24 C25 S5 132.31(16)
N4 C25 S5 113.99(15)
C27 C26 C31 120.1(2)
C27 C26 S5 121.17(17)
C31 C26 S5 118.59(18)
C26 C27 C28 120.1(2)
C26 C27 H27 119.9
C28 C27 H27 119.9
C29 C28 C27 120.3(2)
C29 C28 H28 119.8
C27 C28 H28 119.8
C28 C29 C30 119.1(2)
C28 C29 H29 120.5
C30 C29 H29 120.5
C29 C30 C31 121.6(2)
C29 C30 Cl4 120.1(2)
C31 C30 Cl4 118.3(2)
C30 C31 C26 118.6(2)
C30 C31 H31 120.7
C26 C31 H31 120.7
N4 C32 N5 123.3(2)
N4 C32 C23 114.32(17)
N5 C32 C23 122.38(19)
N6 C33 C24 175.6(3)
C19 C34 C35 120.0(4)
C19 C34 H34 120.0
C35 C34 H34 120.0
C22 C35 C34 122.1(3)
C22 C35 H35 118.9
C34 C35 H35 118.9
C23 C36 H36A 109.5
C23 C36 H36B 109.5
H36A C36 H36B 109.5
C23 C36 H36C 109.5
H36A C36 H36C 109.5
H36B C36 H36C 109.5

loop_
_geom_bond_atom_site_label_1
_geom_bond_atom_site_label_2
_geom_bond_distance
Cl5 C12 1.731(3)
S5 C25 1.743(2)
S5 C26 1.779(2)
S1 C5 1.741(2)
S1 C4 1.774(2)
Cl4 C30 1.739(2)
N1 C14 1.315(3)
N1 C5 1.403(3)
N2 C14 1.320(3)
N2 H42 0.95(3)
N2 H43 0.84(3)
N3 C18 1.143(3)
N4 C32 1.314(3)
N4 C25 1.409(2)
N5 C32 1.324(3)
N5 H40 0.86(3)
N5 H41 0.91(3)
N6 C33 1.143(3)
C1 C2 1.368(5)
C1 C12 1.374(4)
C1 H1 0.9300
C2 C3 1.371(4)
C2 H2 0.9300
C3 C4 1.391(4)
C3 H3 0.9300
C4 C13 1.378(4)
C5 C6 1.347(3)
C6 C18 1.416(3)
C6 C7 1.520(3)
C7 C8 1.523(3)
C7 C14 1.529(3)
C7 C17 1.539(3)
C8 C15 1.384(3)
C8 C9 1.393(3)
C9 C10 1.393(4)
C9 H9 0.9300
C10 C11 1.376(5)
C10 H10 0.9300
C11 C16 1.358(5)
C11 H11 0.9300
C12 C13 1.385(3)
C13 H13 0.9300
C15 C16 1.365(4)
C15 H15 0.9300
C16 H16 0.9300
C17 H17A 0.9600
C17 H17B 0.9600
C17 H17C 0.9600
C19 C20 1.338(6)
C19 C34 1.342(6)
C19 H19 0.9300
C20 C21 1.396(5)
C20 H20 0.9300
C21 C22 1.363(3)
C21 H21 0.9300
C22 C35 1.367(4)
C22 C23 1.532(3)
C23 C24 1.522(3)
C23 C32 1.527(3)
C23 C36 1.534(3)
C24 C25 1.356(3)
C24 C33 1.409(3)
C26 C27 1.378(3)
C26 C31 1.383(3)
C27 C28 1.379(4)
C27 H27 0.9300
C28 C29 1.372(4)
C28 H28 0.9300
C29 C30 1.374(4)
C29 H29 0.9300
C30 C31 1.380(3)
C31 H31 0.9300
C34 C35 1.369(4)
C34 H34 0.9300
C35 H35 0.9300
C36 H36A 0.9600
C36 H36B 0.9600
C36 H36C 0.9600
